data_8105318
loop_
_publ_author_name
'Du, Zhong-Xiang'
'Li, Jun-Xia'

_publ_section_title
;
 Crystal structure of
 tetraaqua-bis(2-((3,5,6-trichloropyridin-2-yl)oxy)acetato-\kO)-nickel(II)---diaqua-bis(2-((3,5,6-trichloropyridin-2-yl)oxy)acetato-nickel(II),
 C28H24Cl12N4Ni2O18
;
_journal_issue 4
_journal_name_full 'Zeitschrift f\"ur Kristallographie - New Crystal Structures'
_journal_page_first 881
_journal_page_last 883
_journal_paper_doi 10.1515/ncrs-2020-0075
_journal_volume 235
_journal_year 2020
_chemical_formula_moiety 'C14 H14 Cl6 N2 Ni O10, C14 H10 Cl6 N2 Ni O8'
_chemical_formula_sum 'C28 H24 Cl12 N4 Ni2 O18'
_chemical_formula_weight 1247.33
_space_group_crystal_system monoclinic
_space_group_IT_number 15
_space_group_name_Hall '-I 2ya'
_space_group_name_H-M_alt 'I 1 2/a 1'
_atom_sites_solution_hydrogens mixed
_atom_sites_solution_primary iterative
_cell_angle_alpha 90
_cell_angle_beta 98.104(3)
_cell_angle_gamma 90
_cell_formula_units_Z 4
_cell_length_a 37.8040(12)
_cell_length_b 6.0860(2)
_cell_length_c 19.3025(6)
_cell_measurement_reflns_used 5347
_cell_measurement_temperature 291.8(2)
_cell_measurement_theta_max 26.1690
_cell_measurement_theta_min 3.7140
_cell_volume 4396.7(2)
_computing_cell_refinement 'CrysAlisPro 1.171.40.53 (Rigaku OD, 2019)'
_computing_data_collection 'CrysAlisPro 1.171.40.53 (Rigaku OD, 2019)'
_computing_data_reduction 'CrysAlisPro 1.171.40.53 (Rigaku OD, 2019)'
_computing_molecular_graphics 'Olex2 (Dolomanov et al., 2009)'
_computing_publication_material 'Olex2 (Dolomanov et al., 2009)'
_computing_structure_refinement 'ShelXL (Sheldrick, 2015)'
_computing_structure_solution 'olex2.solve (Bourhis et al., 2015)'
_diffrn_ambient_temperature 291.8(2)
_diffrn_detector 'CCD plate'
_diffrn_detector_area_resol_mean 8.0584
_diffrn_detector_type EosS2
_diffrn_measured_fraction_theta_full 0.998
_diffrn_measured_fraction_theta_max 0.834
_diffrn_measurement_details
;
List of Runs (angles in degrees, time in seconds):

  # Type    Start    End  Width  t~exp~   \w     \q     \k     \f   Frames
--------------------------------------------------------------------------
  1  \w    -86.00 -42.00   1.00   11.00    --  -13.64-178.00 120.00   44
  2  \w     30.00  71.00   1.00   11.00    --   15.05  57.00  90.00   41
  3  \w     11.00  71.00   1.00   11.00    --   15.05  77.00 150.00   60
  4  \w      6.00  78.00   1.00   11.00    --   15.05  57.00 -30.00   72
;
_diffrn_measurement_device 'four-circle diffractometer'
_diffrn_measurement_device_type 'SuperNova, Single source at offset/far, EosS2'
_diffrn_measurement_method '\w scans'
_diffrn_orient_matrix_type 'CrysAlisPro convention (1999,Acta A55,543-557)'
_diffrn_orient_matrix_UB_11 0.0168035000
_diffrn_orient_matrix_UB_12 0.1009018000
_diffrn_orient_matrix_UB_13 0.0052030000
_diffrn_orient_matrix_UB_21 0.0302058000
_diffrn_orient_matrix_UB_22 -0.0352546000
_diffrn_orient_matrix_UB_23 -0.0071523000
_diffrn_orient_matrix_UB_31 -0.0135778000
_diffrn_orient_matrix_UB_32 0.0463173000
_diffrn_orient_matrix_UB_33 -0.0167601000
_diffrn_radiation_monochromator mirror
_diffrn_radiation_probe x-ray
_diffrn_radiation_type MoK\a
_diffrn_radiation_wavelength 0.71073
_diffrn_reflns_av_R_equivalents 0.0391
_diffrn_reflns_av_unetI/netI 0.0964
_diffrn_reflns_Laue_measured_fraction_full 0.998
_diffrn_reflns_Laue_measured_fraction_max 0.834
_diffrn_reflns_limit_h_max 49
_diffrn_reflns_limit_h_min -38
_diffrn_reflns_limit_k_max 7
_diffrn_reflns_limit_k_min -6
_diffrn_reflns_limit_l_max 25
_diffrn_reflns_limit_l_min -25
_diffrn_reflns_number 9540
_diffrn_reflns_point_group_measured_fraction_full 0.998
_diffrn_reflns_point_group_measured_fraction_max 0.834
_diffrn_reflns_theta_full 25.242
_diffrn_reflns_theta_max 28.363
_diffrn_reflns_theta_min 3.391
_diffrn_source 'micro-focus sealed X-ray tube'
_diffrn_source_type 'SuperNova (Mo) X-ray Source'
_exptl_absorpt_coefficient_mu 1.663
_exptl_absorpt_correction_T_max 1.00000
_exptl_absorpt_correction_T_min 0.55091
_exptl_absorpt_correction_type multi-scan
_exptl_absorpt_process_details
;
CrysAlisPro 1.171.40.53 (Rigaku Oxford Diffraction, 2019)
Empirical absorption correction using spherical harmonics,
 implemented in SCALE3 ABSPACK scaling algorithm.
;
_exptl_crystal_colour green
_exptl_crystal_colour_primary green
_exptl_crystal_density_diffrn 1.884
_exptl_crystal_description block
_exptl_crystal_F_000 2496
_exptl_crystal_size_max 0.23
_exptl_crystal_size_mid 0.19
_exptl_crystal_size_min 0.14
_refine_diff_density_max 0.657
_refine_diff_density_min -0.467
_refine_diff_density_rms 0.089
_refine_ls_extinction_coef .
_refine_ls_extinction_method none
_refine_ls_goodness_of_fit_ref 0.997
_refine_ls_hydrogen_treatment constr
_refine_ls_matrix_type full
_refine_ls_number_parameters 294
_refine_ls_number_reflns 4579
_refine_ls_number_restraints 0
_refine_ls_restrained_S_all 0.997
_refine_ls_R_factor_all 0.0856
_refine_ls_R_factor_gt 0.0498
_refine_ls_shift/su_max 0.000
_refine_ls_shift/su_mean 0.000
_refine_ls_structure_factor_coef Fsqd
_refine_ls_weighting_details 'w=1/[\s^2^(Fo^2^)+(0.0223P)^2^] where P=(Fo^2^+2Fc^2^)/3'
_refine_ls_weighting_scheme calc
_refine_ls_wR_factor_gt 0.0886
_refine_ls_wR_factor_ref 0.1039
_reflns_Friedel_coverage 0.000
_reflns_Friedel_fraction_full .
_reflns_Friedel_fraction_max .
_reflns_number_gt 3006
_reflns_number_total 4579
_reflns_threshold_expression 'I > 2\s(I)'
_cod_data_source_file suppl_ncrs-2020-0075_suppl.cif
_cod_data_source_block ni
_cod_database_code 8105318
_shelx_space_group_comment
;
The symmetry employed for this shelxl refinement is uniquely defined
by the following loop, which should always be used as a source of
symmetry information in preference to the above space-group names.
They are only intended as comments.
;
_shelx_estimated_absorpt_t_max 0.801
_shelx_estimated_absorpt_t_min 0.701
_reflns_odcompleteness_completeness 99.63
_reflns_odcompleteness_iscentric 1
_reflns_odcompleteness_theta 25.30
_olex2_refinement_description
;
1. Fixed Uiso
 At 1.2 times of:
  All C(H) groups, All C(H,H) groups
 At 1.5 times of:
  All O(H,H) groups
2.a Rotating group:
 O5(H5A,H5B), O9(H9A,H9B), O4(H4A,H4B)
2.b Secondary CH2 refined with riding coordinates:
 C13(H13A,H13B), C6(H6A,H6B)
2.c Aromatic/amide H refined with riding coordinates:
 C3(H3), C10(H10)
;

loop_
_space_group_symop_operation_xyz
'x, y, z'
'-x+1/2, y, -z'
'x+1/2, y+1/2, z+1/2'
'-x+1, y+1/2, -z+1/2'
'-x, -y, -z'
'x-1/2, -y, z'
'-x+1/2, -y+1/2, -z+1/2'
'x, -y+1/2, z+1/2'

loop_
_atom_site_label
_atom_site_type_symbol
_atom_site_fract_x
_atom_site_fract_y
_atom_site_fract_z
_atom_site_U_iso_or_equiv
_atom_site_adp_type
_atom_site_occupancy
_atom_site_site_symmetry_order
_atom_site_calc_flag
_atom_site_refinement_flags_posn
_atom_site_refinement_flags_adp
_atom_site_refinement_flags_occupancy
_atom_site_disorder_assembly
_atom_site_disorder_group
C1 C 0.38248(11) 0.0306(8) 0.7474(2) 0.0322(11) Uani 1 1 d . . . . .
C2 C 0.39647(12) -0.1625(7) 0.7805(2) 0.0338(11) Uani 1 1 d . . . . .
C3 C 0.42803(11) -0.2443(7) 0.7648(2) 0.0366(12) Uani 1 1 d . . . . .
H3 H 0.4376 -0.3725 0.7860 0.044 Uiso 1 1 calc R . . . .
C4 C 0.44562(11) -0.1354(8) 0.7174(3) 0.0382(12) Uani 1 1 d . . . . .
C5 C 0.43048(12) 0.0590(8) 0.6881(2) 0.0372(12) Uani 1 1 d . . . . .
C6 C 0.33624(11) 0.2920(6) 0.7214(2) 0.0299(11) Uani 1 1 d . . . . .
H6A H 0.3289 0.2464 0.6734 0.036 Uiso 1 1 calc R . . . .
H6B H 0.3541 0.4061 0.7214 0.036 Uiso 1 1 calc R . . . .
C7 C 0.30460(11) 0.3802(7) 0.7518(2) 0.0272(10) Uani 1 1 d . . . . .
C8 C 0.37362(12) 1.3810(7) 0.5040(2) 0.0336(11) Uani 1 1 d . . . . .
C9 C 0.38404(11) 1.5758(7) 0.5406(2) 0.0331(11) Uani 1 1 d . . . . .
C10 C 0.41461(12) 1.6830(7) 0.5266(3) 0.0395(12) Uani 1 1 d . . . . .
H10 H 0.4216 1.8143 0.5491 0.047 Uiso 1 1 calc R . . . .
C11 C 0.43445(12) 1.5933(8) 0.4792(3) 0.0464(14) Uani 1 1 d . . . . .
C12 C 0.42279(12) 1.3938(8) 0.4477(2) 0.0387(12) Uani 1 1 d . . . . .
C13 C 0.33260(11) 1.0949(7) 0.4736(2) 0.0313(11) Uani 1 1 d . . . . .
H13A H 0.3525 0.9935 0.4752 0.038 Uiso 1 1 calc R . . . .
H13B H 0.3256 1.1392 0.4253 0.038 Uiso 1 1 calc R . . . .
C14 C 0.30168(11) 0.9837(7) 0.5008(2) 0.0266(10) Uani 1 1 d . . . . .
Cl1 Cl 0.37394(3) -0.2941(2) 0.84010(7) 0.0469(4) Uani 1 1 d . . . . .
Cl2 Cl 0.48454(3) -0.2375(2) 0.69359(8) 0.0604(4) Uani 1 1 d . . . . .
Cl3 Cl 0.45090(3) 0.2082(2) 0.62853(7) 0.0533(4) Uani 1 1 d . . . . .
Cl4 Cl 0.35891(3) 1.6816(2) 0.60036(6) 0.0464(3) Uani 1 1 d . . . . .
Cl5 Cl 0.47191(4) 1.7241(2) 0.45997(9) 0.0688(5) Uani 1 1 d . . . . .
Cl6 Cl 0.44630(4) 1.2679(2) 0.38853(8) 0.0609(4) Uani 1 1 d . . . . .
N1 N 0.39967(9) 0.1404(6) 0.70242(19) 0.0325(9) Uani 1 1 d . . . . .
N2 N 0.39293(9) 1.2926(6) 0.45928(19) 0.0346(9) Uani 1 1 d . . . . .
Ni1 Ni 0.2500 0.7500 0.7500 0.01854(19) Uani 1 2 d S T P . .
Ni2 Ni 0.2500 0.67239(12) 0.5000 0.0208(2) Uani 1 2 d S T P . .
O1 O 0.28696(7) 0.5276(5) 0.71508(14) 0.0306(7) Uani 1 1 d . . . . .
O2 O 0.29760(7) 0.3129(5) 0.80934(15) 0.0341(8) Uani 1 1 d . . . . .
O3 O 0.35114(8) 0.1083(5) 0.76200(16) 0.0379(8) Uani 1 1 d . . . . .
O4 O 0.26427(7) 0.9932(4) 0.68225(14) 0.0322(7) Uani 1 1 d . . . . .
H4A H 0.2456 1.0805 0.6681 0.048 Uiso 1 1 d GR . . . .
H4B H 0.2689 0.9393 0.6410 0.048 Uiso 1 1 d GR . . . .
O5 O 0.21181(7) 0.6325(5) 0.67073(14) 0.0376(8) Uani 1 1 d . . . . .
H5A H 0.1930 0.7156 0.6666 0.056 Uiso 1 1 d GR . . . .
H5B H 0.2040 0.5059 0.6825 0.056 Uiso 1 1 d GR . . . .
O6 O 0.29009(7) 0.8131(5) 0.46437(15) 0.0345(8) Uani 1 1 d . . . . .
O7 O 0.28876(7) 1.0507(5) 0.55178(15) 0.0340(8) Uani 1 1 d . . . . .
O8 O 0.34308(8) 1.2823(5) 0.51547(16) 0.0370(8) Uani 1 1 d . . . . .
O9 O 0.26724(8) 0.4627(5) 0.57566(15) 0.0419(9) Uani 1 1 d . . . . .
H9A H 0.2805 0.5288 0.6096 0.063 Uiso 1 1 d GR . . . .
H9B H 0.2817 0.3698 0.5607 0.063 Uiso 1 1 d GR . . . .

loop_
_atom_site_aniso_label
_atom_site_aniso_U_11
_atom_site_aniso_U_22
_atom_site_aniso_U_33
_atom_site_aniso_U_23
_atom_site_aniso_U_13
_atom_site_aniso_U_12
Ni1 0.0271(4) 0.0150(4) 0.0146(4) 0.0010(3) 0.0066(3) 0.0018(3)
Ni2 0.0260(4) 0.0191(4) 0.0178(4) 0.000 0.0044(3) 0.000
Cl4 0.0587(9) 0.0424(8) 0.0374(7) -0.0070(6) 0.0049(6) -0.0024(6)
Cl1 0.0481(8) 0.0471(9) 0.0460(8) 0.0131(7) 0.0086(6) -0.0003(6)
Cl3 0.0477(8) 0.0559(9) 0.0596(9) 0.0141(7) 0.0193(7) 0.0021(7)
Cl2 0.0426(8) 0.0591(10) 0.0826(11) 0.0026(8) 0.0201(7) 0.0174(7)
Cl6 0.0498(9) 0.0622(10) 0.0770(11) 0.0038(8) 0.0303(7) 0.0036(7)
Cl5 0.0434(9) 0.0603(10) 0.1037(13) 0.0186(9) 0.0133(8) -0.0155(7)
O1 0.0409(19) 0.0315(19) 0.0190(16) 0.0029(14) 0.0031(13) 0.0101(14)
O7 0.0405(19) 0.0344(19) 0.0308(18) -0.0067(16) 0.0177(15) -0.0032(15)
O2 0.042(2) 0.035(2) 0.0259(17) 0.0036(15) 0.0087(14) 0.0046(15)
O5 0.042(2) 0.035(2) 0.0355(19) 0.0081(16) 0.0049(15) -0.0001(14)
O6 0.0395(19) 0.0327(19) 0.0323(18) -0.0068(16) 0.0087(14) -0.0083(15)
O9 0.061(2) 0.040(2) 0.0240(17) -0.0043(16) 0.0027(15) 0.0166(17)
O8 0.039(2) 0.0326(19) 0.042(2) -0.0095(16) 0.0148(15) -0.0100(15)
O3 0.0360(19) 0.038(2) 0.042(2) 0.0128(17) 0.0111(15) 0.0119(15)
O4 0.0433(19) 0.034(2) 0.0196(15) 0.0039(14) 0.0054(13) 0.0030(14)
N1 0.031(2) 0.033(2) 0.033(2) 0.0054(19) 0.0040(17) 0.0064(18)
N2 0.034(2) 0.036(2) 0.034(2) -0.004(2) 0.0070(18) -0.0059(18)
C7 0.036(3) 0.028(3) 0.017(2) -0.006(2) -0.0012(19) 0.001(2)
C14 0.029(3) 0.027(3) 0.021(2) 0.002(2) -0.0036(19) 0.003(2)
C13 0.040(3) 0.032(3) 0.022(2) -0.006(2) 0.006(2) -0.010(2)
C1 0.028(3) 0.040(3) 0.028(3) -0.004(2) 0.003(2) 0.005(2)
C2 0.038(3) 0.029(3) 0.035(3) 0.009(2) 0.005(2) 0.002(2)
C8 0.034(3) 0.034(3) 0.032(3) 0.004(2) 0.004(2) -0.008(2)
C6 0.031(3) 0.027(3) 0.031(3) 0.005(2) 0.004(2) 0.010(2)
C5 0.035(3) 0.042(3) 0.037(3) -0.004(3) 0.011(2) -0.005(2)
C3 0.034(3) 0.025(3) 0.049(3) 0.002(2) 0.001(2) 0.007(2)
C9 0.035(3) 0.038(3) 0.025(2) -0.001(2) -0.002(2) -0.003(2)
C10 0.038(3) 0.027(3) 0.050(3) 0.004(3) -0.007(2) -0.002(2)
C4 0.031(3) 0.037(3) 0.046(3) -0.005(3) 0.004(2) 0.005(2)
C12 0.030(3) 0.045(3) 0.043(3) 0.013(3) 0.010(2) 0.002(2)
C11 0.032(3) 0.040(3) 0.064(4) 0.018(3) -0.001(3) -0.006(2)

loop_
_atom_type_symbol
_atom_type_description
_atom_type_scat_dispersion_real
_atom_type_scat_dispersion_imag
_atom_type_scat_source
C C 0.0033 0.0016 'International Tables Vol C Tables 4.2.6.8 and 6.1.1.4'
H H 0.0000 0.0000 'International Tables Vol C Tables 4.2.6.8 and 6.1.1.4'
Cl Cl 0.1484 0.1585 'International Tables Vol C Tables 4.2.6.8 and 6.1.1.4'
N N 0.0061 0.0033 'International Tables Vol C Tables 4.2.6.8 and 6.1.1.4'
Ni Ni 0.3393 1.1124 'International Tables Vol C Tables 4.2.6.8 and 6.1.1.4'
O O 0.0106 0.0060 'International Tables Vol C Tables 4.2.6.8 and 6.1.1.4'

loop_
_geom_angle_atom_site_label_1
_geom_angle_atom_site_label_2
_geom_angle_atom_site_label_3
_geom_angle
_geom_angle_site_symmetry_1
_geom_angle_site_symmetry_3
O1 Ni1 O1 180.0 7_566 .
O5 Ni1 O1 91.89(11) 7_566 .
O5 Ni1 O1 88.11(11) . .
O5 Ni1 O1 91.90(11) . 7_566
O5 Ni1 O1 88.11(11) 7_566 7_566
O5 Ni1 O5 180.00(15) . 7_566
O5 Ni1 O4 89.81(11) . .
O5 Ni1 O4 90.19(11) . 7_566
O5 Ni1 O4 89.81(11) 7_566 7_566
O5 Ni1 O4 90.19(11) 7_566 .
O4 Ni1 O1 90.76(11) . .
O4 Ni1 O1 89.23(10) 7_566 .
O4 Ni1 O1 89.23(11) . 7_566
O4 Ni1 O1 90.77(11) 7_566 7_566
O4 Ni1 O4 180.00(10) 7_566 .
O6 Ni2 O6 127.85(17) . 2_556
O6 Ni2 O9 110.63(12) . .
O6 Ni2 O9 110.62(12) 2_556 2_556
O6 Ni2 O9 102.39(12) 2_556 .
O6 Ni2 O9 102.39(12) . 2_556
O9 Ni2 O9 99.70(18) . 2_556
C7 O1 Ni1 126.1(2) . .
C14 O6 Ni2 112.4(3) . .
C8 O8 C13 116.1(3) . .
C1 O3 C6 116.8(3) . .
C5 N1 C1 118.0(4) . .
C8 N2 C12 118.7(4) . .
O1 C7 C6 114.7(4) . .
O2 C7 O1 124.6(4) . .
O2 C7 C6 120.7(4) . .
O7 C14 O6 124.0(4) . .
O7 C14 C13 123.0(4) . .
O6 C14 C13 113.0(4) . .
O8 C13 C14 109.3(3) . .
O3 C1 C2 119.1(4) . .
N1 C1 O3 119.0(4) . .
N1 C1 C2 121.9(4) . .
C1 C2 Cl1 120.2(3) . .
C3 C2 Cl1 120.5(4) . .
C3 C2 C1 119.3(4) . .
O8 C8 C9 118.6(4) . .
N2 C8 O8 119.4(4) . .
N2 C8 C9 122.0(4) . .
O3 C6 C7 109.7(3) . .
N1 C5 Cl3 115.4(4) . .
N1 C5 C4 123.5(4) . .
C4 C5 Cl3 121.2(4) . .
C2 C3 C4 119.4(4) . .
C8 C9 Cl4 120.6(3) . .
C10 C9 Cl4 120.6(4) . .
C10 C9 C8 118.8(4) . .
C11 C10 C9 119.4(5) . .
C5 C4 Cl2 120.9(4) . .
C3 C4 Cl2 121.1(4) . .
C3 C4 C5 117.9(4) . .
N2 C12 Cl6 115.7(4) . .
N2 C12 C11 123.4(4) . .
C11 C12 Cl6 120.9(4) . .
C10 C11 Cl5 120.4(4) . .
C10 C11 C12 117.7(4) . .
C12 C11 Cl5 121.9(4) . .

loop_
_geom_bond_atom_site_label_1
_geom_bond_atom_site_label_2
_geom_bond_distance
_geom_bond_site_symmetry_2
Ni1 O1 2.123(3) .
Ni1 O1 2.122(3) 7_566
Ni1 O5 2.077(3) 7_566
Ni1 O5 2.077(3) .
Ni1 O4 2.095(3) 7_566
Ni1 O4 2.095(3) .
Ni2 O6 1.949(3) 2_556
Ni2 O6 1.949(3) .
Ni2 O9 1.980(3) 2_556
Ni2 O9 1.980(3) .
Cl4 C9 1.720(4) .
Cl1 C2 1.723(4) .
Cl3 C5 1.730(4) .
Cl2 C4 1.719(4) .
Cl6 C12 1.723(5) .
Cl5 C11 1.710(5) .
O1 C7 1.272(4) .
O7 C14 1.229(4) .
O2 C7 1.246(4) .
O6 C14 1.294(4) .
O8 C13 1.422(4) .
O8 C8 1.347(5) .
O3 C1 1.342(5) .
O3 C6 1.434(4) .
N1 C1 1.335(5) .
N1 C5 1.330(5) .
N2 C8 1.321(5) .
N2 C12 1.332(5) .
C7 C6 1.504(5) .
C14 C13 1.508(5) .
C1 C2 1.405(5) .
C2 C3 1.365(6) .
C8 C9 1.408(6) .
C5 C4 1.399(6) .
C3 C4 1.374(6) .
C9 C10 1.386(6) .
C10 C11 1.375(6) .
C12 C11 1.401(6) .

loop_
_geom_hbond_atom_site_label_D
_geom_hbond_atom_site_label_H
_geom_hbond_atom_site_label_A
_geom_hbond_distance_DH
_geom_hbond_distance_HA
_geom_hbond_distance_DA
_geom_hbond_angle_DHA
_geom_hbond_site_symmetry_A
O5 H5B O2 0.87 1.95 2.768(4) 157.2 7_556
O9 H9A O1 0.87 2.02 2.718(4) 137.4 .
O9 H9B O7 0.86 1.97 2.696(4) 140.7 1_545
O4 H4A O2 0.89 1.87 2.645(4) 144.5 7_566
O4 H4B O7 0.90 2.09 2.825(4) 138.5 .
